data_2018377
loop_
_publ_author_name
'Daran, Jean-Claude'
'Demirhan, Funda'
'Y\?ild\?ir\?im, \"Ozg\"ur'
'\,Cetinkaya, Bekir'

_publ_section_title
;
 1-Ferrocenylmethyl-3-(2,4,6-trimethylbenzyl)-1<i>H</i>-imidazolidin-3-ium
 iodide and
 <i>trans</i>-bis(3-benzyl-1-ferrocenylmethyl-1<i>H</i>-imidazolidin-2-ylidene)diiodidopalladium(II)
;
_journal_coeditor_code KY3008
_journal_issue 2
_journal_name_full 'Acta Crystallographica Section C'
_journal_page_first m48
_journal_page_last m52
_journal_paper_doi 10.1107/S0108270112000601
_journal_volume 68
_journal_year 2012
_chemical_formula_iupac '[Fe2 Pd (C5 H5)2 (C16 H17 N2)2 I2]'
_chemical_formula_moiety 'C42 H44 Fe2 I2 N4 Pd'
_chemical_formula_sum 'C42 H44 Fe2 I2 N4 Pd'
_chemical_formula_weight 1076.71
_chemical_name_systematic
;
<i>trans</i>-bis(3-benzyl-1-ferrocenylmethyl-1<i>H</i>-imidazolidin-
2-ylidene)diiodidopalladium(II)
;
_space_group_IT_number 14
_symmetry_cell_setting monoclinic
_symmetry_space_group_name_Hall '-P 2yn'
_symmetry_space_group_name_H-M 'P 1 21/n 1'
_atom_sites_solution_hydrogens geom
_atom_sites_solution_primary direct
_atom_sites_solution_secondary difmap
_audit_creation_method SHELXL97
_cell_angle_alpha 90.00
_cell_angle_beta 92.835(12)
_cell_angle_gamma 90.00
_cell_formula_units_Z 2
_cell_length_a 9.5185(16)
_cell_length_b 11.7851(17)
_cell_length_c 17.569(2)
_cell_measurement_reflns_used 1729
_cell_measurement_temperature 180(2)
_cell_measurement_theta_max 32.15
_cell_measurement_theta_min 2.89
_cell_volume 1968.4(5)
_computing_cell_refinement 'CrysAlis RED (Oxford Diffraction, 2006)'
_computing_data_collection 'CrysAlis CCD (Oxford Diffraction, 2006)'
_computing_data_reduction 'CrysAlis RED (Oxford Diffraction, 2006)'
_computing_molecular_graphics
;
ORTEPIII (Burnett & Johnson, 1996) and ORTEP-3 for Windows (Farrugia,
1997)
;
_computing_publication_material 'SHELXL97 (Sheldrick, 2008)'
_computing_structure_refinement 'SHELXL97 (Sheldrick, 2008)'
_computing_structure_solution 'SIR97 (Altomare <i>et al.</i>, 1999)'
_diffrn_ambient_temperature 180(2)
_diffrn_measured_fraction_theta_full 0.998
_diffrn_measured_fraction_theta_max 0.998
_diffrn_measurement_device_type 'Oxford Xcalibur'
_diffrn_measurement_method '\w and \f'
_diffrn_radiation_monochromator graphite
_diffrn_radiation_source 'fine-focus sealed tube'
_diffrn_radiation_type MoK\a
_diffrn_radiation_wavelength 0.71073
_diffrn_reflns_av_R_equivalents 0.0835
_diffrn_reflns_av_sigmaI/netI 0.1241
_diffrn_reflns_limit_h_max 11
_diffrn_reflns_limit_h_min -11
_diffrn_reflns_limit_k_max 11
_diffrn_reflns_limit_k_min -14
_diffrn_reflns_limit_l_max 21
_diffrn_reflns_limit_l_min -21
_diffrn_reflns_number 14178
_diffrn_reflns_theta_full 26.00
_diffrn_reflns_theta_max 26.00
_diffrn_reflns_theta_min 2.89
_diffrn_standards_decay_% 0.1
_diffrn_standards_interval_count 0
_diffrn_standards_interval_time 0
_diffrn_standards_number 0
_exptl_absorpt_coefficient_mu 2.783
_exptl_absorpt_correction_T_max 0.7972
_exptl_absorpt_correction_T_min 0.7273
_exptl_absorpt_correction_type multi-scan
_exptl_absorpt_process_details '(Blessing, 1997)'
_exptl_crystal_colour yellow
_exptl_crystal_density_diffrn 1.817
_exptl_crystal_density_method 'not measured'
_exptl_crystal_description needle
_exptl_crystal_F_000 1056
_exptl_crystal_size_max 0.17
_exptl_crystal_size_mid 0.07
_exptl_crystal_size_min 0.06
_refine_diff_density_max 0.943
_refine_diff_density_min -0.714
_refine_ls_extinction_method none
_refine_ls_goodness_of_fit_ref 0.847
_refine_ls_hydrogen_treatment constr
_refine_ls_matrix_type full
_refine_ls_number_parameters 232
_refine_ls_number_reflns 3890
_refine_ls_number_restraints 0
_refine_ls_restrained_S_all 0.847
_refine_ls_R_factor_all 0.1036
_refine_ls_R_factor_gt 0.0459
_refine_ls_shift/su_max 0.000
_refine_ls_shift/su_mean 0.000
_refine_ls_structure_factor_coef Fsqd
_refine_ls_weighting_details 'calc w = 1/[\s^2^(Fo^2^)+(0.0293P)^2^+0.0000P] where P=(Fo^2^+2Fc^2^)/3'
_refine_ls_weighting_scheme calc
_refine_ls_wR_factor_gt 0.0774
_refine_ls_wR_factor_ref 0.0905
_reflns_number_gt 2082
_reflns_number_total 3890
_reflns_threshold_expression I>2\s(I)
_cod_data_source_file ky3008.cif
_cod_data_source_block II
_cod_original_cell_volume 1968.5(5)
_cod_original_sg_symbol_H-M 'P 21/n'
_cod_original_formula_sum 'C42 H44 Fe2 I2 N4 Pd '
_cod_database_code 2018377
_cod_database_fobs_code 2018377

loop_
_symmetry_equiv_pos_as_xyz
'x, y, z'
'-x+1/2, y+1/2, -z+1/2'
'-x, -y, -z'
'x-1/2, -y-1/2, z-1/2'

loop_
_atom_site_type_symbol
_atom_site_label
_atom_site_fract_x
_atom_site_fract_y
_atom_site_fract_z
_atom_site_U_iso_or_equiv
_atom_site_adp_type
_atom_site_calc_flag
_atom_site_refinement_flags
_atom_site_occupancy
_atom_site_symmetry_multiplicity
Pd Pd1 0.5000 0.5000 0.5000 0.0277(2) Uani d S 1 2
I I1 0.65918(6) 0.66957(4) 0.46153(3) 0.03860(17) Uani d . 1 1
Fe Fe1 0.34269(11) 0.58179(9) 0.17695(5) 0.0308(3) Uani d . 1 1
N N1 0.2374(6) 0.5960(5) 0.4199(3) 0.0297(15) Uani d . 1 1
N N2 0.2610(6) 0.6553(4) 0.5369(3) 0.0312(15) Uani d . 1 1
C C1 0.3204(7) 0.5924(6) 0.4829(4) 0.0278(17) Uani d . 1 1
C C2 0.1043(7) 0.6556(6) 0.4286(4) 0.0369(19) Uani d . 1 1
H H2A 0.0232 0.6030 0.4231 0.044 Uiso calc R 1 1
H H2B 0.0915 0.7178 0.3910 0.044 Uiso calc R 1 1
C C3 0.1222(8) 0.7014(6) 0.5091(4) 0.043(2) Uani d . 1 1
H H3A 0.1227 0.7854 0.5093 0.052 Uiso calc R 1 1
H H3B 0.0461 0.6741 0.5409 0.052 Uiso calc R 1 1
C C11 0.2933(8) 0.6239(5) 0.2853(4) 0.0295(18) Uani d . 1 1
C C12 0.1887(7) 0.6658(6) 0.2310(4) 0.0312(17) Uani d . 1 1
H H12 0.0915 0.6473 0.2289 0.037 Uiso calc R 1 1
C C13 0.2564(10) 0.7398(6) 0.1811(4) 0.049(2) Uani d . 1 1
H H13 0.2121 0.7795 0.1394 0.059 Uiso calc R 1 1
C C14 0.3989(10) 0.7446(6) 0.2032(4) 0.045(2) Uani d . 1 1
H H14 0.4680 0.7883 0.1792 0.054 Uiso calc R 1 1
C C15 0.4236(7) 0.6732(6) 0.2678(4) 0.0356(19) Uani d . 1 1
H H15 0.5115 0.6609 0.2944 0.043 Uiso calc R 1 1
C C16 0.2568(9) 0.4904(7) 0.0885(5) 0.052(2) Uani d . 1 1
H H16 0.1665 0.5026 0.0645 0.062 Uiso calc R 1 1
C C17 0.3810(10) 0.5393(7) 0.0675(4) 0.045(2) Uani d . 1 1
H H17 0.3904 0.5911 0.0266 0.055 Uiso calc R 1 1
C C18 0.4900(9) 0.4998(8) 0.1163(5) 0.056(3) Uani d . 1 1
H H18 0.5869 0.5183 0.1143 0.067 Uiso calc R 1 1
C C19 0.4280(12) 0.4258(7) 0.1702(5) 0.063(3) Uani d . 1 1
H H19 0.4759 0.3878 0.2115 0.076 Uiso calc R 1 1
C C20 0.2866(10) 0.4201(7) 0.1510(5) 0.051(2) Uani d . 1 1
H H20 0.2199 0.3755 0.1762 0.061 Uiso calc R 1 1
C C111 0.2697(8) 0.5408(5) 0.3471(4) 0.0342(19) Uani d . 1 1
H H11A 0.1907 0.4902 0.3308 0.041 Uiso calc R 1 1
H H11B 0.3549 0.4933 0.3553 0.041 Uiso calc R 1 1
C C211 0.3105(8) 0.6668(6) 0.6150(3) 0.0379(19) Uani d . 1 1
H H21A 0.4026 0.6280 0.6219 0.045 Uiso calc R 1 1
H H21B 0.2439 0.6276 0.6476 0.045 Uiso calc R 1 1
C C212 0.3270(7) 0.7869(6) 0.6418(4) 0.0326(19) Uani d . 1 1
C C213 0.3704(8) 0.8732(6) 0.5951(4) 0.038(2) Uani d . 1 1
H H213 0.3895 0.8561 0.5438 0.046 Uiso calc R 1 1
C C214 0.3869(8) 0.9843(7) 0.6209(5) 0.047(2) Uani d . 1 1
H H214 0.4157 1.0421 0.5874 0.057 Uiso calc R 1 1
C C215 0.3609(8) 1.0097(7) 0.6959(5) 0.050(2) Uani d . 1 1
H H215 0.3738 1.0846 0.7149 0.060 Uiso calc R 1 1
C C216 0.3158(8) 0.9242(7) 0.7424(5) 0.047(2) Uani d . 1 1
H H216 0.2964 0.9416 0.7937 0.056 Uiso calc R 1 1
C C217 0.2982(7) 0.8155(6) 0.7172(4) 0.0353(19) Uani d . 1 1
H H217 0.2664 0.7587 0.7507 0.042 Uiso calc R 1 1

loop_
_atom_site_aniso_label
_atom_site_aniso_U_11
_atom_site_aniso_U_22
_atom_site_aniso_U_33
_atom_site_aniso_U_12
_atom_site_aniso_U_13
_atom_site_aniso_U_23
Pd1 0.0364(5) 0.0248(4) 0.0220(4) 0.0042(4) 0.0019(4) 0.0005(4)
I1 0.0510(4) 0.0356(3) 0.0290(3) -0.0070(3) -0.0011(2) 0.0025(3)
Fe1 0.0400(7) 0.0357(6) 0.0173(5) -0.0025(6) 0.0071(5) -0.0041(5)
N1 0.038(4) 0.031(4) 0.020(3) 0.009(3) 0.005(3) -0.003(3)
N2 0.055(4) 0.021(3) 0.019(3) 0.014(3) 0.005(3) -0.005(3)
C1 0.031(5) 0.028(4) 0.024(4) -0.005(4) 0.004(3) 0.001(3)
C2 0.026(4) 0.050(5) 0.035(5) 0.008(4) 0.003(3) 0.010(4)
C3 0.047(6) 0.051(6) 0.032(5) 0.001(4) 0.013(4) 0.000(4)
C11 0.046(5) 0.030(4) 0.012(4) 0.002(4) 0.001(4) -0.006(3)
C12 0.025(4) 0.041(5) 0.028(4) 0.010(4) 0.002(3) -0.009(4)
C13 0.091(8) 0.031(5) 0.023(5) 0.015(5) -0.009(5) 0.000(4)
C14 0.077(7) 0.034(5) 0.026(5) -0.015(5) 0.023(4) -0.005(4)
C15 0.026(5) 0.055(5) 0.026(4) -0.002(4) -0.001(3) -0.018(4)
C16 0.053(6) 0.062(6) 0.041(5) -0.013(5) 0.003(5) -0.030(5)
C17 0.059(6) 0.051(6) 0.028(5) -0.002(5) 0.020(5) -0.012(4)
C18 0.032(5) 0.078(7) 0.058(6) 0.009(5) 0.004(5) -0.038(6)
C19 0.111(9) 0.042(6) 0.035(5) 0.027(6) -0.007(6) -0.004(5)
C20 0.065(7) 0.044(6) 0.047(6) -0.015(5) 0.036(5) -0.011(5)
C111 0.050(5) 0.030(4) 0.024(4) 0.009(4) 0.005(4) -0.006(3)
C211 0.063(6) 0.038(5) 0.012(4) 0.003(4) 0.000(3) -0.005(4)
C212 0.034(5) 0.036(5) 0.028(4) 0.007(4) -0.001(4) 0.002(4)
C213 0.041(5) 0.037(5) 0.037(5) 0.006(4) 0.012(4) 0.002(4)
C214 0.048(6) 0.045(6) 0.048(6) 0.006(5) -0.003(4) 0.010(5)
C215 0.046(6) 0.044(6) 0.060(6) 0.005(5) -0.001(5) -0.023(5)
C216 0.051(6) 0.047(6) 0.044(5) -0.001(5) 0.011(4) -0.018(5)
C217 0.045(5) 0.045(5) 0.017(4) 0.002(4) 0.011(3) -0.006(4)

loop_
_atom_type_symbol
_atom_type_description
_atom_type_scat_dispersion_real
_atom_type_scat_dispersion_imag
_atom_type_scat_source
C C 0.0033 0.0016 'International Tables Vol C Tables 4.2.6.8 and 6.1.1.4'
H H 0.0000 0.0000 'International Tables Vol C Tables 4.2.6.8 and 6.1.1.4'
N N 0.0061 0.0033 'International Tables Vol C Tables 4.2.6.8 and 6.1.1.4'
Fe Fe 0.3463 0.8444 'International Tables Vol C Tables 4.2.6.8 and 6.1.1.4'
Pd Pd -0.9988 1.0072 'International Tables Vol C Tables 4.2.6.8 and 6.1.1.4'
I I -0.4742 1.8119 'International Tables Vol C Tables 4.2.6.8 and 6.1.1.4'

loop_
_geom_angle_atom_site_label_1
_geom_angle_atom_site_label_2
_geom_angle_atom_site_label_3
_geom_angle_site_symmetry_1
_geom_angle_site_symmetry_3
_geom_angle
C1 Pd1 C1 3_666 . 180.0(4)
C1 Pd1 I1 3_666 3_666 92.64(18)
C1 Pd1 I1 . 3_666 87.36(18)
C1 Pd1 I1 3_666 . 87.36(18)
C1 Pd1 I1 . . 92.64(18)
I1 Pd1 I1 3_666 . 180.0
C19 Fe1 C20 . . 39.7(3)
C19 Fe1 C16 . . 67.6(4)
C20 Fe1 C16 . . 40.2(3)
C19 Fe1 C17 . . 68.2(3)
C20 Fe1 C17 . . 67.3(3)
C16 Fe1 C17 . . 39.7(3)
C19 Fe1 C13 . . 178.6(3)
C20 Fe1 C13 . . 139.9(4)
C16 Fe1 C13 . . 111.4(4)
C17 Fe1 C13 . . 110.4(3)
C19 Fe1 C14 . . 140.3(4)
C20 Fe1 C14 . . 179.9(4)
C16 Fe1 C14 . . 139.8(4)
C17 Fe1 C14 . . 112.8(3)
C13 Fe1 C14 . . 40.0(3)
C19 Fe1 C12 . . 140.4(4)
C20 Fe1 C12 . . 111.9(3)
C16 Fe1 C12 . . 110.0(3)
C17 Fe1 C12 . . 136.4(3)
C13 Fe1 C12 . . 40.6(3)
C14 Fe1 C12 . . 68.0(3)
C19 Fe1 C15 . . 112.9(3)
C20 Fe1 C15 . . 139.2(4)
C16 Fe1 C15 . . 178.2(3)
C17 Fe1 C15 . . 142.0(3)
C13 Fe1 C15 . . 68.1(3)
C14 Fe1 C15 . . 40.8(3)
C12 Fe1 C15 . . 68.4(3)
C19 Fe1 C11 . . 112.8(3)
C20 Fe1 C11 . . 111.6(3)
C16 Fe1 C11 . . 137.7(3)
C17 Fe1 C11 . . 177.0(3)
C13 Fe1 C11 . . 68.5(3)
C14 Fe1 C11 . . 68.3(3)
C12 Fe1 C11 . . 41.0(2)
C15 Fe1 C11 . . 40.6(3)
C19 Fe1 C18 . . 41.4(3)
C20 Fe1 C18 . . 67.5(3)
C16 Fe1 C18 . . 67.1(3)
C17 Fe1 C18 . . 39.9(3)
C13 Fe1 C18 . . 137.6(4)
C14 Fe1 C18 . . 112.6(4)
C12 Fe1 C18 . . 176.3(3)
C15 Fe1 C18 . . 114.5(3)
C11 Fe1 C18 . . 142.7(3)
C1 N1 C2 . . 114.3(5)
C1 N1 C111 . . 124.4(6)
C2 N1 C111 . . 121.2(6)
C1 N2 C211 . . 126.5(6)
C1 N2 C3 . . 111.5(6)
C211 N2 C3 . . 121.5(5)
N1 C1 N2 . . 108.4(6)
N1 C1 Pd1 . . 126.9(5)
N2 C1 Pd1 . . 124.6(5)
N1 C2 C3 . . 102.1(5)
N1 C2 H2A . . 111.3
C3 C2 H2A . . 111.3
N1 C2 H2B . . 111.3
C3 C2 H2B . . 111.3
H2A C2 H2B . . 109.2
N2 C3 C2 . . 103.5(5)
N2 C3 H3A . . 111.1
C2 C3 H3A . . 111.1
N2 C3 H3B . . 111.1
C2 C3 H3B . . 111.1
H3A C3 H3B . . 109.0
C15 C11 C12 . . 107.5(6)
C15 C11 C111 . . 126.4(7)
C12 C11 C111 . . 126.0(7)
C15 C11 Fe1 . . 69.7(4)
C12 C11 Fe1 . . 69.4(4)
C111 C11 Fe1 . . 124.7(4)
C13 C12 C11 . . 107.6(7)
C13 C12 Fe1 . . 69.6(4)
C11 C12 Fe1 . . 69.6(4)
C13 C12 H12 . . 126.2
C11 C12 H12 . . 126.2
Fe1 C12 H12 . . 126.2
C14 C13 C12 . . 108.6(7)
C14 C13 Fe1 . . 70.1(5)
C12 C13 Fe1 . . 69.9(4)
C14 C13 H13 . . 125.7
C12 C13 H13 . . 125.7
Fe1 C13 H13 . . 126.0
C13 C14 C15 . . 108.5(7)
C13 C14 Fe1 . . 70.0(5)
C15 C14 Fe1 . . 69.8(4)
C13 C14 H14 . . 125.7
C15 C14 H14 . . 125.7
Fe1 C14 H14 . . 126.1
C11 C15 C14 . . 107.7(6)
C11 C15 Fe1 . . 69.7(4)
C14 C15 Fe1 . . 69.4(4)
C11 C15 H15 . . 126.1
C14 C15 H15 . . 126.1
Fe1 C15 H15 . . 126.3
C17 C16 C20 . . 108.4(8)
C17 C16 Fe1 . . 70.5(4)
C20 C16 Fe1 . . 69.8(5)
C17 C16 H16 . . 125.8
C20 C16 H16 . . 125.8
Fe1 C16 H16 . . 125.6
C16 C17 C18 . . 108.4(8)
C16 C17 Fe1 . . 69.8(4)
C18 C17 Fe1 . . 70.3(4)
C16 C17 H17 . . 125.8
C18 C17 H17 . . 125.8
Fe1 C17 H17 . . 125.7
C17 C18 C19 . . 106.9(8)
C17 C18 Fe1 . . 69.8(4)
C19 C18 Fe1 . . 68.2(5)
C17 C18 H18 . . 126.5
C19 C18 H18 . . 126.5
Fe1 C18 H18 . . 127.0
C20 C19 C18 . . 107.3(8)
C20 C19 Fe1 . . 70.5(5)
C18 C19 Fe1 . . 70.4(4)
C20 C19 H19 . . 126.3
C18 C19 H19 . . 126.3
Fe1 C19 H19 . . 124.3
C19 C20 C16 . . 108.9(8)
C19 C20 Fe1 . . 69.8(5)
C16 C20 Fe1 . . 70.1(5)
C19 C20 H20 . . 125.6
C16 C20 H20 . . 125.6
Fe1 C20 H20 . . 126.2
N1 C111 C11 . . 112.8(5)
N1 C111 H11A . . 109.0
C11 C111 H11A . . 109.0
N1 C111 H11B . . 109.0
C11 C111 H11B . . 109.0
H11A C111 H11B . . 107.8
N2 C211 C212 . . 114.5(6)
N2 C211 H21A . . 108.6
C212 C211 H21A . . 108.6
N2 C211 H21B . . 108.6
C212 C211 H21B . . 108.6
H21A C211 H21B . . 107.6
C213 C212 C217 . . 117.4(7)
C213 C212 C211 . . 122.6(6)
C217 C212 C211 . . 120.0(6)
C212 C213 C214 . . 122.1(7)
C212 C213 H213 . . 119.0
C214 C213 H213 . . 119.0
C215 C214 C213 . . 119.3(8)
C215 C214 H214 . . 120.3
C213 C214 H214 . . 120.3
C216 C215 C214 . . 118.8(8)
C216 C215 H215 . . 120.6
C214 C215 H215 . . 120.6
C217 C216 C215 . . 122.0(7)
C217 C216 H216 . . 119.0
C215 C216 H216 . . 119.0
C216 C217 C212 . . 120.3(7)
C216 C217 H217 . . 119.9
C212 C217 H217 . . 119.9

loop_
_geom_bond_atom_site_label_1
_geom_bond_atom_site_label_2
_geom_bond_site_symmetry_2
_geom_bond_distance
Pd1 C1 3_666 2.036(7)
Pd1 C1 . 2.036(7)
Pd1 I1 3_666 2.6168(6)
Pd1 I1 . 2.6168(6)
Fe1 C19 . 2.015(8)
Fe1 C20 . 2.025(8)
Fe1 C16 . 2.029(7)
Fe1 C17 . 2.038(7)
Fe1 C13 . 2.038(8)
Fe1 C14 . 2.039(7)
Fe1 C12 . 2.041(6)
Fe1 C15 . 2.044(6)
Fe1 C11 . 2.044(6)
Fe1 C18 . 2.045(7)
N1 C1 . 1.329(8)
N1 C2 . 1.464(8)
N1 C111 . 1.481(7)
N2 C1 . 1.350(8)
N2 C211 . 1.435(7)
N2 C3 . 1.488(8)
C2 C3 . 1.516(9)
C2 H2A . 0.9900
C2 H2B . 0.9900
C3 H3A . 0.9900
C3 H3B . 0.9900
C11 C15 . 1.417(9)
C11 C12 . 1.432(9)
C11 C111 . 1.487(9)
C12 C13 . 1.414(10)
C12 H12 . 0.9500
C13 C14 . 1.394(10)
C13 H13 . 0.9500
C14 C15 . 1.423(9)
C14 H14 . 0.9500
C15 H15 . 0.9500
C16 C17 . 1.382(10)
C16 C20 . 1.392(11)
C16 H16 . 0.9500
C17 C18 . 1.393(10)
C17 H17 . 0.9500
C18 C19 . 1.435(11)
C18 H18 . 0.9500
C19 C20 . 1.373(11)
C19 H19 . 0.9500
C20 H20 . 0.9500
C111 H11A . 0.9900
C111 H11B . 0.9900
C211 C212 . 1.497(9)
C211 H21A . 0.9900
C211 H21B . 0.9900
C212 C213 . 1.382(9)
C212 C217 . 1.408(9)
C213 C214 . 1.392(9)
C213 H213 . 0.9500
C214 C215 . 1.386(10)
C214 H214 . 0.9500
C215 C216 . 1.379(10)
C215 H215 . 0.9500
C216 C217 . 1.364(9)
C216 H216 . 0.9500
C217 H217 . 0.9500

loop_
_geom_torsion_atom_site_label_1
_geom_torsion_atom_site_label_2
_geom_torsion_atom_site_label_3
_geom_torsion_atom_site_label_4
_geom_torsion_site_symmetry_1
_geom_torsion
C2 N1 C1 N2 . -5.3(8)
C111 N1 C1 N2 . 177.6(6)
C2 N1 C1 Pd1 . 170.7(5)
C111 N1 C1 Pd1 . -6.5(10)
C211 N2 C1 N1 . 174.8(6)
C3 N2 C1 N1 . 2.8(8)
C211 N2 C1 Pd1 . -1.3(10)
C3 N2 C1 Pd1 . -173.3(5)
I1 Pd1 C1 N1 3_666 -85.6(6)
I1 Pd1 C1 N1 . 94.4(6)
I1 Pd1 C1 N2 3_666 89.7(6)
I1 Pd1 C1 N2 . -90.3(6)
C1 N1 C2 C3 . 5.4(8)
C111 N1 C2 C3 . -177.4(6)
C1 N2 C3 C2 . 0.5(8)
C211 N2 C3 C2 . -172.0(6)
N1 C2 C3 N2 . -3.2(7)
C19 Fe1 C11 C15 . 99.1(6)
C20 Fe1 C11 C15 . 142.2(5)
C16 Fe1 C11 C15 . -179.6(5)
C13 Fe1 C11 C15 . -81.1(5)
C14 Fe1 C11 C15 . -37.9(4)
C12 Fe1 C11 C15 . -118.8(6)
C18 Fe1 C11 C15 . 61.3(7)
C19 Fe1 C11 C12 . -142.1(5)
C20 Fe1 C11 C12 . -99.1(5)
C16 Fe1 C11 C12 . -60.9(6)
C13 Fe1 C11 C12 . 37.7(4)
C14 Fe1 C11 C12 . 80.9(5)
C15 Fe1 C11 C12 . 118.8(6)
C18 Fe1 C11 C12 . -179.9(6)
C19 Fe1 C11 C111 . -21.9(8)
C20 Fe1 C11 C111 . 21.2(8)
C16 Fe1 C11 C111 . 59.4(8)
C13 Fe1 C11 C111 . 158.0(7)
C14 Fe1 C11 C111 . -158.9(7)
C12 Fe1 C11 C111 . 120.3(8)
C15 Fe1 C11 C111 . -121.0(8)
C18 Fe1 C11 C111 . -59.7(9)
C15 C11 C12 C13 . 0.1(8)
C111 C11 C12 C13 . -178.0(6)
Fe1 C11 C12 C13 . -59.4(5)
C15 C11 C12 Fe1 . 59.5(5)
C111 C11 C12 Fe1 . -118.6(6)
C19 Fe1 C12 C13 . -178.5(6)
C20 Fe1 C12 C13 . -143.0(5)
C16 Fe1 C12 C13 . -99.8(5)
C17 Fe1 C12 C13 . -63.4(6)
C14 Fe1 C12 C13 . 37.0(4)
C15 Fe1 C12 C13 . 81.1(5)
C11 Fe1 C12 C13 . 118.9(6)
C19 Fe1 C12 C11 . 62.6(7)
C20 Fe1 C12 C11 . 98.1(5)
C16 Fe1 C12 C11 . 141.2(5)
C17 Fe1 C12 C11 . 177.7(5)
C13 Fe1 C12 C11 . -118.9(6)
C14 Fe1 C12 C11 . -81.9(5)
C15 Fe1 C12 C11 . -37.8(4)
C11 C12 C13 C14 . -0.1(8)
Fe1 C12 C13 C14 . -59.5(5)
C11 C12 C13 Fe1 . 59.4(5)
C20 Fe1 C13 C14 . 179.9(5)
C16 Fe1 C13 C14 . -144.1(5)
C17 Fe1 C13 C14 . -101.5(5)
C12 Fe1 C13 C14 . 119.6(6)
C15 Fe1 C13 C14 . 37.7(4)
C11 Fe1 C13 C14 . 81.5(5)
C18 Fe1 C13 C14 . -65.2(6)
C20 Fe1 C13 C12 . 60.3(6)
C16 Fe1 C13 C12 . 96.2(5)
C17 Fe1 C13 C12 . 138.9(5)
C14 Fe1 C13 C12 . -119.6(6)
C15 Fe1 C13 C12 . -81.9(4)
C11 Fe1 C13 C12 . -38.1(4)
C18 Fe1 C13 C12 . 175.2(5)
C12 C13 C14 C15 . 0.1(8)
Fe1 C13 C14 C15 . -59.3(5)
C12 C13 C14 Fe1 . 59.4(5)
C19 Fe1 C14 C13 . 177.9(5)
C16 Fe1 C14 C13 . 57.8(7)
C17 Fe1 C14 C13 . 95.1(5)
C12 Fe1 C14 C13 . -37.6(4)
C15 Fe1 C14 C13 . -119.7(6)
C11 Fe1 C14 C13 . -81.9(5)
C18 Fe1 C14 C13 . 138.5(5)
C19 Fe1 C14 C15 . -62.4(7)
C16 Fe1 C14 C15 . 177.4(5)
C17 Fe1 C14 C15 . -145.3(5)
C13 Fe1 C14 C15 . 119.7(6)
C12 Fe1 C14 C15 . 82.1(4)
C11 Fe1 C14 C15 . 37.7(4)
C18 Fe1 C14 C15 . -101.9(5)
C12 C11 C15 C14 . -0.1(7)
C111 C11 C15 C14 . 178.0(6)
Fe1 C11 C15 C14 . 59.2(5)
C12 C11 C15 Fe1 . -59.3(4)
C111 C11 C15 Fe1 . 118.8(6)
C13 C14 C15 C11 . 0.0(8)
Fe1 C14 C15 C11 . -59.4(5)
C13 C14 C15 Fe1 . 59.4(5)
C19 Fe1 C15 C11 . -98.9(5)
C20 Fe1 C15 C11 . -60.8(6)
C17 Fe1 C15 C11 . 177.6(5)
C13 Fe1 C15 C11 . 82.0(5)
C14 Fe1 C15 C11 . 119.0(6)
C12 Fe1 C15 C11 . 38.2(4)
C18 Fe1 C15 C11 . -144.2(5)
C19 Fe1 C15 C14 . 142.1(6)
C20 Fe1 C15 C14 . -179.9(6)
C17 Fe1 C15 C14 . 58.6(7)
C13 Fe1 C15 C14 . -37.0(4)
C12 Fe1 C15 C14 . -80.8(5)
C11 Fe1 C15 C14 . -119.0(6)
C18 Fe1 C15 C14 . 96.7(6)
C19 Fe1 C16 C17 . -82.4(6)
C20 Fe1 C16 C17 . -119.2(8)
C13 Fe1 C16 C17 . 96.7(6)
C14 Fe1 C16 C17 . 60.9(8)
C12 Fe1 C16 C17 . 140.1(5)
C11 Fe1 C16 C17 . 177.8(5)
C18 Fe1 C16 C17 . -37.4(5)
C19 Fe1 C16 C20 . 36.8(5)
C17 Fe1 C16 C20 . 119.2(8)
C13 Fe1 C16 C20 . -144.2(5)
C14 Fe1 C16 C20 . -179.9(6)
C12 Fe1 C16 C20 . -100.7(5)
C11 Fe1 C16 C20 . -63.1(7)
C18 Fe1 C16 C20 . 81.8(5)
C20 C16 C17 C18 . 0.3(9)
Fe1 C16 C17 C18 . 60.0(5)
C20 C16 C17 Fe1 . -59.7(5)
C19 Fe1 C17 C16 . 80.7(6)
C20 Fe1 C17 C16 . 37.6(5)
C13 Fe1 C17 C16 . -99.2(6)
C14 Fe1 C17 C16 . -142.3(6)
C12 Fe1 C17 C16 . -60.8(7)
C15 Fe1 C17 C16 . -179.5(6)
C18 Fe1 C17 C16 . 119.3(8)
C19 Fe1 C17 C18 . -38.6(5)
C20 Fe1 C17 C18 . -81.7(6)
C16 Fe1 C17 C18 . -119.3(8)
C13 Fe1 C17 C18 . 141.5(6)
C14 Fe1 C17 C18 . 98.4(6)
C12 Fe1 C17 C18 . 179.8(5)
C15 Fe1 C17 C18 . 61.2(7)
C16 C17 C18 C19 . -1.4(9)
Fe1 C17 C18 C19 . 58.3(5)
C16 C17 C18 Fe1 . -59.6(5)
C19 Fe1 C18 C17 . 118.8(7)
C20 Fe1 C18 C17 . 80.9(5)
C16 Fe1 C18 C17 . 37.2(5)
C13 Fe1 C18 C17 . -59.9(7)
C14 Fe1 C18 C17 . -99.1(5)
C15 Fe1 C18 C17 . -143.7(5)
C11 Fe1 C18 C17 . 177.5(5)
C20 Fe1 C18 C19 . -37.9(5)
C16 Fe1 C18 C19 . -81.6(6)
C17 Fe1 C18 C19 . -118.8(7)
C13 Fe1 C18 C19 . -178.7(6)
C14 Fe1 C18 C19 . 142.1(6)
C15 Fe1 C18 C19 . 97.5(6)
C11 Fe1 C18 C19 . 58.7(8)
C17 C18 C19 C20 . 1.9(9)
Fe1 C18 C19 C20 . 61.2(6)
C17 C18 C19 Fe1 . -59.3(5)
C16 Fe1 C19 C20 . -37.2(5)
C17 Fe1 C19 C20 . -80.2(5)
C14 Fe1 C19 C20 . 179.9(5)
C12 Fe1 C19 C20 . 57.6(7)
C15 Fe1 C19 C20 . 141.0(5)
C11 Fe1 C19 C20 . 96.8(5)
C18 Fe1 C19 C20 . -117.5(7)
C20 Fe1 C19 C18 . 117.5(7)
C16 Fe1 C19 C18 . 80.3(5)
C17 Fe1 C19 C18 . 37.3(5)
C14 Fe1 C19 C18 . -62.6(7)
C12 Fe1 C19 C18 . 175.0(5)
C15 Fe1 C19 C18 . -101.6(5)
C11 Fe1 C19 C18 . -145.8(5)
C18 C19 C20 C16 . -1.8(9)
Fe1 C19 C20 C16 . 59.4(6)
C18 C19 C20 Fe1 . -61.1(5)
C17 C16 C20 C19 . 1.0(9)
Fe1 C16 C20 C19 . -59.2(6)
C17 C16 C20 Fe1 . 60.1(5)
C16 Fe1 C20 C19 . 120.0(7)
C17 Fe1 C20 C19 . 82.8(5)
C13 Fe1 C20 C19 . 177.9(6)
C12 Fe1 C20 C19 . -144.5(5)
C15 Fe1 C20 C19 . -62.6(7)
C11 Fe1 C20 C19 . -100.2(5)
C18 Fe1 C20 C19 . 39.4(5)
C19 Fe1 C20 C16 . -120.0(7)
C17 Fe1 C20 C16 . -37.2(5)
C13 Fe1 C20 C16 . 57.9(7)
C12 Fe1 C20 C16 . 95.4(5)
C15 Fe1 C20 C16 . 177.4(5)
C11 Fe1 C20 C16 . 139.8(5)
C18 Fe1 C20 C16 . -80.6(5)
C1 N1 C111 C11 . -113.7(7)
C2 N1 C111 C11 . 69.4(8)
C15 C11 C111 N1 . 89.9(8)
C12 C11 C111 N1 . -92.3(8)
Fe1 C11 C111 N1 . 179.2(5)
C1 N2 C211 C212 . 128.2(7)
C3 N2 C211 C212 . -60.6(9)
N2 C211 C212 C213 . -35.1(10)
N2 C211 C212 C217 . 145.0(7)
C217 C212 C213 C214 . 0.7(11)
C211 C212 C213 C214 . -179.2(7)
C212 C213 C214 C215 . 0.8(12)
C213 C214 C215 C216 . -1.6(12)
C214 C215 C216 C217 . 1.0(12)
C215 C216 C217 C212 . 0.4(12)
C213 C212 C217 C216 . -1.2(11)
C211 C212 C217 C216 . 178.7(7)
